data_7121061
loop_
_publ_author_name
'Tagne Kuate, Alain Charly'
'Naseer, Muhammad Moazzam'
'Lutter, Michael'
'Jurkschat, Klaus'

_publ_section_title
;
 Interplay of Lewis acidity, intramolecular O\\rightarrow Sn interactions
 and selectivity: organotin-functionalized crown ethers as ditopic hosts
 for sodium and potassium halides.
;
_journal_issue 7
_journal_name_full 'Chemical communications (Cambridge, England)'
_journal_page_first 739
_journal_page_last 742
_journal_paper_doi 10.1039/c7cc09263f
_journal_volume 54
_journal_year 2018
_chemical_formula_moiety 'C14 H29 Cl3 O7 Sn, H2 O'
_chemical_formula_sum 'C14 H31 Cl3 O8 Sn'
_chemical_formula_weight 552.43
_chemical_melting_point 401
_chemical_name_systematic
;
Trichloro-(1,4,7,10,13,16-hexaoxa-cyclononadec-18-ylmethyl)-stannane
;
_space_group_crystal_system triclinic
_space_group_IT_number 2
_space_group_name_Hall '-P 1'
_space_group_name_H-M_alt 'P -1'
_symmetry_space_group_name_Hall '-P 1'
_symmetry_space_group_name_H-M 'P -1'
_atom_sites_solution_hydrogens mixed
_audit_creation_method SHELXL-2014/7
_audit_update_record
;
2017-07-27 deposited with the CCDC.
2018-01-02 downloaded from the CCDC.
;
_cell_angle_alpha 72.642(11)
_cell_angle_beta 80.828(6)
_cell_angle_gamma 79.071(12)
_cell_formula_units_Z 2
_cell_length_a 7.1523(15)
_cell_length_b 10.2096(18)
_cell_length_c 16.569(4)
_cell_measurement_reflns_used 11713
_cell_measurement_temperature 173(2)
_cell_measurement_theta_max 25.86
_cell_measurement_theta_min 2.59
_cell_volume 1127.0(4)
_computing_cell_refinement
;
DENZO and SCALEPACK (Otwinowski & Minor, 1997)
;
_computing_data_collection 'Bruker XSCANS'
_computing_data_reduction
;
DENZO and SCALEPACK (Otwinowski & Minor, 1997)
;
_computing_molecular_graphics 'ORTEP-III (1.0.3) (Farrugia, 2012)'
_computing_publication_material 'enCIFer Version 1.5.2'
_computing_structure_refinement 'SHELXL-2014/7 (Sheldrick, 2014)'
_computing_structure_solution 'SHELXS-97 (Sheldrick, 1990)'
_diffrn_ambient_temperature 173(2)
_diffrn_measured_fraction_theta_full 0.997
_diffrn_measured_fraction_theta_max 0.997
_diffrn_measurement_device_type 'Bruker P4'
_diffrn_measurement_method '\w scans'
_diffrn_radiation_monochromator graphite
_diffrn_radiation_source 'sealed tube'
_diffrn_radiation_type MoK\a
_diffrn_radiation_wavelength 0.71073
_diffrn_reflns_av_R_equivalents 0.061
_diffrn_reflns_av_unetI/netI 0.3609
_diffrn_reflns_Laue_measured_fraction_full 0.997
_diffrn_reflns_Laue_measured_fraction_max 0.997
_diffrn_reflns_limit_h_max 8
_diffrn_reflns_limit_h_min -8
_diffrn_reflns_limit_k_max 12
_diffrn_reflns_limit_k_min -11
_diffrn_reflns_limit_l_max 19
_diffrn_reflns_limit_l_min -18
_diffrn_reflns_number 3980
_diffrn_reflns_point_group_measured_fraction_full 0.997
_diffrn_reflns_point_group_measured_fraction_max 0.997
_diffrn_reflns_theta_full 25.058
_diffrn_reflns_theta_max 25.058
_diffrn_reflns_theta_min 2.592
_exptl_absorpt_coefficient_mu 1.523
_exptl_absorpt_correction_T_max 1.000
_exptl_absorpt_correction_T_min 0.887
_exptl_absorpt_correction_type multi-scan
_exptl_absorpt_process_details
;
R.H. Blessing, Acta Crystallogr., Sect A 1995, 51, 33-38
;
_exptl_crystal_colour colourless
_exptl_crystal_density_diffrn 1.628
_exptl_crystal_description block
_exptl_crystal_F_000 560
_exptl_crystal_size_max 0.200
_exptl_crystal_size_mid 0.200
_exptl_crystal_size_min 0.180
_refine_diff_density_max 0.476
_refine_diff_density_min -0.362
_refine_diff_density_rms 0.061
_refine_ls_extinction_coef 0.0046(4)
_refine_ls_extinction_expression Fc^*^=kFc[1+0.001xFc^2^\l^3^/sin(2\q)]^-1/4^
_refine_ls_extinction_method 'SHELXL-2014/7 (Sheldrick 2014'
_refine_ls_goodness_of_fit_ref 0.420
_refine_ls_hydrogen_treatment mixed
_refine_ls_matrix_type full
_refine_ls_number_parameters 248
_refine_ls_number_reflns 3980
_refine_ls_number_restraints 10
_refine_ls_restrained_S_all 0.423
_refine_ls_R_factor_all 0.1553
_refine_ls_R_factor_gt 0.0299
_refine_ls_shift/su_max 0.001
_refine_ls_shift/su_mean 0.000
_refine_ls_structure_factor_coef Fsqd
_refine_ls_weighting_details 'w=1/[\s^2^(Fo^2^)+(0.0400P)^2^] where P=(Fo^2^+2Fc^2^)/3'
_refine_ls_weighting_scheme calc
_refine_ls_wR_factor_gt 0.0542
_refine_ls_wR_factor_ref 0.0729
_reflns_Friedel_coverage 0.000
_reflns_number_gt 1341
_reflns_number_total 3980
_reflns_threshold_expression 'I > 2\s(I)'
_cod_data_source_file c7cc09263f2.cif
_cod_data_source_block comp7
_cod_depositor_comments 'Adding full bibliography for 7121060--7121064.cif.'
_cod_database_code 7121061
_shelx_shelxl_version_number 2014/7
_ccdc_chemdiag_type ChemDraw
_ccdc_chemdiag_records comp7.cdx
_shelx_space_group_comment
;
The symmetry employed for this shelxl refinement is uniquely defined
by the following loop, which should always be used as a source of
symmetry information in preference to the above space-group names.
They are only intended as comments.
;
_shelx_estimated_absorpt_t_min 0.750
_shelx_estimated_absorpt_t_max 0.771

loop_
_space_group_symop_operation_xyz
'x, y, z'
'-x, -y, -z'

loop_
_atom_site_label
_atom_site_type_symbol
_atom_site_fract_x
_atom_site_fract_y
_atom_site_fract_z
_atom_site_U_iso_or_equiv
_atom_site_adp_type
_atom_site_occupancy
_atom_site_site_symmetry_order
_atom_site_calc_flag
_atom_site_refinement_flags_posn
_atom_site_refinement_flags_adp
Sn1 Sn 0.12895(6) 0.39135(5) 0.19141(3) 0.0525(2) Uani 1 1 d . .
Cl1 Cl -0.0908(2) 0.33769(16) 0.11626(10) 0.0699(5) Uani 1 1 d . .
Cl2 Cl 0.3580(2) 0.18459(17) 0.18976(11) 0.0786(6) Uani 1 1 d . .
Cl3 Cl -0.0077(2) 0.28423(16) 0.32996(10) 0.0670(5) Uani 1 1 d . .
O1W O 0.7522(7) 0.6225(5) 0.3551(3) 0.0752(13) Uani 1 1 d D .
H1WA H 0.783(8) 0.704(3) 0.340(4) 0.090 Uiso 1 1 d D U
H1WB H 0.634(3) 0.621(6) 0.370(4) 0.090 Uiso 1 1 d D U
O2W O -0.0799(7) 0.5716(5) 0.2131(3) 0.0665(13) Uani 1 1 d D .
H2WA H -0.100(8) 0.554(6) 0.2671(13) 0.080 Uiso 1 1 d D U
H2WB H -0.130(8) 0.653(3) 0.197(4) 0.080 Uiso 1 1 d D U
O1 O 0.3264(5) 0.4625(4) 0.2670(2) 0.0537(11) Uani 1 1 d . .
O2 O 0.3444(6) 0.6005(5) 0.3963(3) 0.0708(13) Uani 1 1 d . .
O3 O 0.4657(7) 0.8260(4) 0.4298(3) 0.0744(13) Uani 1 1 d . .
O4 O 0.8387(6) 0.8892(4) 0.3326(3) 0.0796(14) Uani 1 1 d . .
O5 O 0.9040(6) 0.8597(4) 0.1528(3) 0.0757(13) Uani 1 1 d . .
O6 O 0.5854(7) 0.7877(5) 0.0979(3) 0.1041(17) Uani 1 1 d . U
C21 C 0.2809(8) 0.5325(6) 0.0946(3) 0.0618(18) Uani 1 1 d . .
H21A H 0.3758 0.4800 0.0610 0.074 Uiso 1 1 calc R U
H21B H 0.1899 0.5960 0.0559 0.074 Uiso 1 1 calc R U
C22 C 0.3827(10) 0.6169(7) 0.1283(4) 0.083(2) Uani 1 1 d . .
H22A H 0.2750 0.6892 0.1402 0.099 Uiso 1 1 calc R U
C23 C 0.4461(9) 0.5565(7) 0.2102(4) 0.073(2) Uani 1 1 d . .
H23A H 0.4513 0.6316 0.2359 0.088 Uiso 1 1 calc R U
H23B H 0.5777 0.5060 0.2038 0.088 Uiso 1 1 calc R U
C24 C 0.3927(8) 0.3964(6) 0.3491(4) 0.0608(18) Uani 1 1 d . .
H24A H 0.5318 0.3984 0.3450 0.073 Uiso 1 1 calc R U
H24B H 0.3726 0.2981 0.3674 0.073 Uiso 1 1 calc R U
C25 C 0.2903(9) 0.4666(7) 0.4134(4) 0.071(2) Uani 1 1 d . .
H25A H 0.1503 0.4761 0.4123 0.086 Uiso 1 1 calc R U
H25B H 0.3215 0.4099 0.4708 0.086 Uiso 1 1 calc R U
C26 C 0.2333(9) 0.6799(8) 0.4495(5) 0.085(2) Uani 1 1 d . .
H26A H 0.2644 0.6383 0.5088 0.103 Uiso 1 1 calc R U
H26B H 0.0953 0.6793 0.4487 0.103 Uiso 1 1 calc R U
C27 C 0.2739(10) 0.8243(8) 0.4192(5) 0.088(2) Uani 1 1 d . .
H27A H 0.2536 0.8634 0.3584 0.105 Uiso 1 1 calc R U
H27B H 0.1857 0.8820 0.4520 0.105 Uiso 1 1 calc R U
C28 C 0.5192(10) 0.9586(8) 0.3958(4) 0.085(2) Uani 1 1 d . .
H28A H 0.4487 1.0214 0.4296 0.102 Uiso 1 1 calc R U
H28B H 0.4871 0.9977 0.3365 0.102 Uiso 1 1 calc R U
C29 C 0.7299(11) 0.9471(7) 0.3977(4) 0.086(2) Uani 1 1 d . .
H29A H 0.7626 1.0404 0.3899 0.103 Uiso 1 1 calc R U
H29B H 0.7650 0.8878 0.4540 0.103 Uiso 1 1 calc R U
C30 C 0.8835(10) 0.9930(7) 0.2558(5) 0.084(2) Uani 1 1 d . .
H30A H 0.9528 1.0590 0.2680 0.101 Uiso 1 1 calc R U
H30B H 0.7637 1.0455 0.2324 0.101 Uiso 1 1 calc R U
C31 C 1.0035(9) 0.9276(7) 0.1929(4) 0.085(2) Uani 1 1 d . .
H31A H 1.0651 0.9999 0.1483 0.102 Uiso 1 1 calc R U
H31B H 1.1066 0.8588 0.2217 0.102 Uiso 1 1 calc R U
C32 C 0.7884(10) 0.9485(7) 0.0912(4) 0.078(2) Uani 1 1 d . .
H32A H 0.8622 1.0189 0.0515 0.093 Uiso 1 1 calc R U
H32B H 0.6760 0.9974 0.1193 0.093 Uiso 1 1 calc R U
C33 C 0.7226(9) 0.8664(7) 0.0430(4) 0.075(2) Uani 1 1 d . .
H33A H 0.6645 0.9294 -0.0077 0.090 Uiso 1 1 calc R U
H33B H 0.8326 0.8037 0.0238 0.090 Uiso 1 1 calc R U
C34 C 0.5120(9) 0.7044(6) 0.0637(4) 0.0625(18) Uani 1 1 d . .
H34A H 0.6184 0.6436 0.0407 0.075 Uiso 1 1 calc R U
H34B H 0.4396 0.7628 0.0160 0.075 Uiso 1 1 calc R U

loop_
_atom_site_aniso_label
_atom_site_aniso_U_11
_atom_site_aniso_U_22
_atom_site_aniso_U_33
_atom_site_aniso_U_23
_atom_site_aniso_U_13
_atom_site_aniso_U_12
Sn1 0.0496(3) 0.0605(3) 0.0504(3) -0.0191(2) -0.0076(2) -0.0074(2)
Cl1 0.0686(12) 0.0801(13) 0.0719(13) -0.0278(11) -0.0231(10) -0.0136(10)
Cl2 0.0714(12) 0.0749(12) 0.0839(15) -0.0258(11) -0.0127(10) 0.0126(10)
Cl3 0.0777(12) 0.0708(12) 0.0561(12) -0.0194(10) 0.0041(9) -0.0266(10)
O1W 0.084(3) 0.064(3) 0.078(4) -0.025(3) 0.006(3) -0.014(3)
O2W 0.065(3) 0.062(3) 0.064(3) -0.018(3) 0.003(3) 0.006(3)
O1 0.063(3) 0.064(3) 0.034(3) -0.003(2) -0.008(2) -0.025(2)
O2 0.083(3) 0.084(3) 0.055(3) -0.032(3) 0.010(2) -0.032(3)
O3 0.072(3) 0.061(3) 0.091(4) -0.021(3) -0.018(3) -0.006(3)
O4 0.099(4) 0.068(3) 0.076(4) -0.028(3) 0.010(3) -0.025(3)
O5 0.087(3) 0.061(3) 0.084(4) -0.022(3) -0.020(3) -0.013(3)
O6 0.136(4) 0.123(4) 0.069(3) -0.020(3) 0.003(3) -0.079(3)
C21 0.064(4) 0.072(5) 0.047(4) -0.003(4) -0.003(3) -0.029(4)
C22 0.102(6) 0.097(6) 0.055(5) 0.003(5) -0.024(5) -0.054(5)
C23 0.078(5) 0.087(6) 0.053(5) 0.002(4) -0.015(4) -0.036(4)
C24 0.070(5) 0.059(4) 0.052(5) -0.004(4) -0.016(4) -0.015(4)
C25 0.078(5) 0.092(6) 0.047(5) -0.014(4) -0.006(4) -0.027(4)
C26 0.065(5) 0.111(7) 0.088(6) -0.040(6) -0.002(4) -0.017(5)
C27 0.073(6) 0.097(6) 0.098(7) -0.038(5) -0.024(5) 0.008(5)
C28 0.086(6) 0.088(6) 0.084(6) -0.039(5) -0.004(5) 0.000(5)
C29 0.111(7) 0.085(6) 0.070(6) -0.031(5) 0.010(5) -0.034(5)
C30 0.102(6) 0.069(5) 0.084(6) -0.019(5) -0.004(5) -0.026(5)
C31 0.080(5) 0.101(6) 0.094(6) -0.055(5) 0.014(5) -0.035(5)
C32 0.087(5) 0.073(5) 0.075(6) -0.019(5) -0.004(5) -0.025(4)
C33 0.073(5) 0.084(5) 0.063(5) -0.011(5) -0.002(4) -0.022(4)
C34 0.074(5) 0.065(5) 0.056(5) -0.021(4) -0.005(4) -0.025(4)

loop_
_atom_type_symbol
_atom_type_description
_atom_type_scat_dispersion_real
_atom_type_scat_dispersion_imag
_atom_type_scat_source
C C 0.0033 0.0016 'International Tables Vol C Tables 4.2.6.8 and 6.1.1.4'
H H 0.0000 0.0000 'International Tables Vol C Tables 4.2.6.8 and 6.1.1.4'
O O 0.0106 0.0060 'International Tables Vol C Tables 4.2.6.8 and 6.1.1.4'
Cl Cl 0.1484 0.1585 'International Tables Vol C Tables 4.2.6.8 and 6.1.1.4'
Sn Sn -0.6537 1.4246 'International Tables Vol C Tables 4.2.6.8 and 6.1.1.4'

loop_
_geom_angle_atom_site_label_1
_geom_angle_atom_site_label_2
_geom_angle_atom_site_label_3
_geom_angle
C21 Sn1 O2W 88.2(2)
C21 Sn1 O1 76.63(17)
O2W Sn1 O1 84.39(16)
C21 Sn1 Cl3 157.99(15)
O2W Sn1 Cl3 81.47(13)
O1 Sn1 Cl3 83.01(11)
C21 Sn1 Cl1 102.95(15)
O2W Sn1 Cl1 90.40(14)
O1 Sn1 Cl1 174.78(11)
Cl3 Sn1 Cl1 96.57(6)
C21 Sn1 Cl2 97.08(17)
O2W Sn1 Cl2 171.74(13)
O1 Sn1 Cl2 90.68(10)
Cl3 Sn1 Cl2 91.37(6)
Cl1 Sn1 Cl2 94.53(6)
H1WA O1W H1WB 113(6)
Sn1 O2W H2WA 104(4)
Sn1 O2W H2WB 151(5)
H2WA O2W H2WB 103(6)
C23 O1 C24 114.4(4)
C23 O1 Sn1 111.1(3)
C24 O1 Sn1 130.6(3)
C26 O2 C25 112.8(5)
C28 O3 C27 112.5(5)
C30 O4 C29 112.5(5)
C32 O5 C31 115.3(5)
C34 O6 C33 115.6(5)
C22 C21 Sn1 113.3(4)
C22 C21 H21A 108.9
Sn1 C21 H21A 108.9
C22 C21 H21B 108.9
Sn1 C21 H21B 108.9
H21A C21 H21B 107.7
C23 C22 C34 116.2(6)
C23 C22 C21 117.7(6)
C34 C22 C21 115.2(5)
C23 C22 H22A 101.1
C34 C22 H22A 101.1
C21 C22 H22A 101.1
C22 C23 O1 113.7(5)
C22 C23 H23A 108.8
O1 C23 H23A 108.8
C22 C23 H23B 108.8
O1 C23 H23B 108.8
H23A C23 H23B 107.7
O1 C24 C25 111.3(5)
O1 C24 H24A 109.4
C25 C24 H24A 109.4
O1 C24 H24B 109.4
C25 C24 H24B 109.4
H24A C24 H24B 108.0
O2 C25 C24 110.2(5)
O2 C25 H25A 109.6
C24 C25 H25A 109.6
O2 C25 H25B 109.6
C24 C25 H25B 109.6
H25A C25 H25B 108.1
O2 C26 C27 109.9(6)
O2 C26 H26A 109.7
C27 C26 H26A 109.7
O2 C26 H26B 109.7
C27 C26 H26B 109.7
H26A C26 H26B 108.2
O3 C27 C26 109.4(6)
O3 C27 H27A 109.8
C26 C27 H27A 109.8
O3 C27 H27B 109.8
C26 C27 H27B 109.8
H27A C27 H27B 108.2
O3 C28 C29 108.8(6)
O3 C28 H28A 109.9
C29 C28 H28A 109.9
O3 C28 H28B 109.9
C29 C28 H28B 109.9
H28A C28 H28B 108.3
O4 C29 C28 111.9(5)
O4 C29 H29A 109.2
C28 C29 H29A 109.2
O4 C29 H29B 109.2
C28 C29 H29B 109.2
H29A C29 H29B 107.9
O4 C30 C31 110.0(6)
O4 C30 H30A 109.7
C31 C30 H30A 109.7
O4 C30 H30B 109.7
C31 C30 H30B 109.7
H30A C30 H30B 108.2
O5 C31 C30 115.2(5)
O5 C31 H31A 108.5
C30 C31 H31A 108.5
O5 C31 H31B 108.5
C30 C31 H31B 108.5
H31A C31 H31B 107.5
O5 C32 C33 109.9(5)
O5 C32 H32A 109.7
C33 C32 H32A 109.7
O5 C32 H32B 109.7
C33 C32 H32B 109.7
H32A C32 H32B 108.2
O6 C33 C32 108.0(5)
O6 C33 H33A 110.1
C32 C33 H33A 110.1
O6 C33 H33B 110.1
C32 C33 H33B 110.1
H33A C33 H33B 108.4
O6 C34 C22 111.5(5)
O6 C34 H34A 109.3
C22 C34 H34A 109.3
O6 C34 H34B 109.3
C22 C34 H34B 109.3
H34A C34 H34B 108.0

loop_
_geom_bond_atom_site_label_1
_geom_bond_atom_site_label_2
_geom_bond_distance
Sn1 C21 2.119(5)
Sn1 O2W 2.220(4)
Sn1 O1 2.363(3)
Sn1 Cl3 2.3694(17)
Sn1 Cl1 2.3828(14)
Sn1 Cl2 2.4186(17)
O1W H1WA 0.859(19)
O1W H1WB 0.844(19)
O2W H2WA 0.852(19)
O2W H2WB 0.817(19)
O1 C23 1.433(6)
O1 C24 1.439(6)
O2 C26 1.423(7)
O2 C25 1.425(6)
O3 C28 1.403(7)
O3 C27 1.414(7)
O4 C30 1.428(7)
O4 C29 1.435(7)
O5 C32 1.407(6)
O5 C31 1.429(6)
O6 C34 1.370(6)
O6 C33 1.419(6)
C21 C22 1.496(7)
C21 H21A 0.9900
C21 H21B 0.9900
C22 C23 1.420(7)
C22 C34 1.492(7)
C22 H22A 1.0000
C23 H23A 0.9900
C23 H23B 0.9900
C24 C25 1.481(7)
C24 H24A 0.9900
C24 H24B 0.9900
C25 H25A 0.9900
C25 H25B 0.9900
C26 C27 1.477(8)
C26 H26A 0.9900
C26 H26B 0.9900
C27 H27A 0.9900
C27 H27B 0.9900
C28 C29 1.494(8)
C28 H28A 0.9900
C28 H28B 0.9900
C29 H29A 0.9900
C29 H29B 0.9900
C30 C31 1.478(8)
C30 H30A 0.9900
C30 H30B 0.9900
C31 H31A 0.9900
C31 H31B 0.9900
C32 C33 1.493(7)
C32 H32A 0.9900
C32 H32B 0.9900
C33 H33A 0.9900
C33 H33B 0.9900
C34 H34A 0.9900
C34 H34B 0.9900

loop_
_geom_hbond_atom_site_label_D
_geom_hbond_atom_site_label_H
_geom_hbond_atom_site_label_A
_geom_hbond_distance_DH
_geom_hbond_distance_HA
_geom_hbond_distance_DA
_geom_hbond_angle_DHA
_geom_hbond_site_symmetry_A
O1W H1WA O4 0.859(19) 1.96(2) 2.809(6) 168(6) .
O1W H1WB O2 0.844(19) 2.09(2) 2.923(6) 172(6) .
O1W H1WB O3 0.844(19) 2.58(6) 3.027(6) 114(5) .
O2W H2WA O1W 0.852(19) 1.89(4) 2.615(7) 142(6) 1_455
O2W H2WB O5 0.817(19) 2.07(4) 2.795(6) 148(6) 1_455

loop_
_geom_torsion_atom_site_label_1
_geom_torsion_atom_site_label_2
_geom_torsion_atom_site_label_3
_geom_torsion_atom_site_label_4
_geom_torsion
Sn1 C21 C22 C23 29.4(8)
Sn1 C21 C22 C34 172.4(5)
C34 C22 C23 O1 -174.0(5)
C21 C22 C23 O1 -31.4(9)
C24 O1 C23 C22 177.7(6)
Sn1 O1 C23 C22 17.7(7)
C23 O1 C24 C25 99.0(6)
Sn1 O1 C24 C25 -105.8(5)
C26 O2 C25 C24 172.6(5)
O1 C24 C25 O2 -69.3(6)
C25 O2 C26 C27 -170.6(5)
C28 O3 C27 C26 175.0(6)
O2 C26 C27 O3 -66.1(7)
C27 O3 C28 C29 -171.5(5)
C30 O4 C29 C28 91.9(7)
O3 C28 C29 O4 75.2(7)
C29 O4 C30 C31 177.2(5)
C32 O5 C31 C30 74.4(8)
O4 C30 C31 O5 75.4(7)
C31 O5 C32 C33 169.4(5)
C34 O6 C33 C32 -179.1(6)
O5 C32 C33 O6 71.5(7)
C33 O6 C34 C22 174.9(5)
C23 C22 C34 O6 -42.1(9)
C21 C22 C34 O6 174.3(6)
